data_2104404
loop_
_publ_author_name
'Landa-C\'anovas, \'Angel R.'
'Vila, Eladio'
'Hern\'andez-Velasco, Jorge'
'Galy, Jean'
'Castro, Alicia'

_publ_section_title
;
 Structural elucidation of the
 Bi~2(<i>n~+2)</i>Mo~<i>n~</i>O~6(<i>n~+1)</i> (<i>n</i> = 3, 4, 5 and
 6) family of fluorite superstructures by transmission electron
 microscopy
;
_journal_coeditor_code WH5006
_journal_issue 4
_journal_name_full 'Acta Crystallographica Section B'
_journal_page_first 458
_journal_page_last 466
_journal_paper_doi 10.1107/S0108768109023908
_journal_volume 65
_journal_year 2009
_chemical_formula_sum 'Bi16 Mo6 O42'
_space_group_IT_number 4
_symmetry_cell_setting monoclinic
_symmetry_space_group_name_Hall 'P 2yb'
_symmetry_space_group_name_H-M 'P 1 21 1'
_audit_creation_method 'generated by CrystalMaker 1.4.5'
_cell_angle_alpha 90.0000000
_cell_angle_beta 101.0200000
_cell_angle_gamma 90.0000000
_cell_formula_units_Z 1
_cell_length_a 19.9850000
_cell_length_b 5.6320000
_cell_length_c 8.6340000
_cell_volume 953.885
_cod_data_source_file wh5006.cif
_cod_data_source_block Bi816Mo6O42
_cod_depositor_comments
;
Values for _chemical_formula_sum and _cell_formula_units_Z tags were
restored during the COD deposition. The Z units and contents of Bi and
Mo were calculated from crystallographic data using the
cif_cell_contents Perl program. The oxygen contents was derived from
the general composition formula provided in the abstract of the paper
(http://scripts.iucr.org/cgi-bin/paper?S0108768109023908,
http://dx.doi.org/10.1107/S0108768109023908). The derived formulae
match the names of the source data blocks. The oxygen atoms however
are not present in the structures.

Saulius Gra\<zulis
2009.09.07
;
_cod_original_sg_symbol_H-M 'P 21'
_cod_database_code 2104404

loop_
_symmetry_equiv_pos_as_xyz
+x,+y,+z
-x,1/2+y,-z

loop_
_atom_site_type_symbol
_atom_site_label
_atom_site_fract_x
_atom_site_fract_y
_atom_site_fract_z
Bi Bi1 0.5227 0.5000 0.1591
Bi Bi2 0.3864 0.0000 0.2045
Bi Bi3 0.2500 0.5000 0.2500
Bi Bi4 0.1136 0.0000 0.3182
Bi Bi5 0.9773 0.5000 0.3409
Bi Bi6 0.8409 0.0000 0.3864
Bi Bi7 0.7045 0.5000 0.4318
Bi Bi8 0.5682 0.0000 0.4773
Mo Mo1 0.9318 0.0000 0.0227
Mo Mo2 0.7955 0.5000 0.0682
Mo Mo3 0.6591 0.0000 0.1136
